data_4033440
loop_
_publ_author_name
'Uemura, Naohiro'
'Ishikawa, Hiroki'
'Tamura, Naoki'
'Yoshida, Yasushi'
'Mino, Takashi'
'Kasashima, Yoshio'
'Sakamoto, Masami'

_publ_section_title
;
 Stereoselective Photodimerization of 3-Arylindenones in Solution and in
 the Solid State.
;
_journal_issue 4
_journal_name_full 'The Journal of organic chemistry'
_journal_page_first 2256
_journal_page_last 2262
_journal_paper_doi 10.1021/acs.joc.7b03147
_journal_volume 83
_journal_year 2018
_chemical_formula_sum 'C30 H18 F2 O2'
_chemical_formula_weight 448.44
_space_group_crystal_system monoclinic
_space_group_IT_number 14
_space_group_name_Hall '-P 2yn'
_space_group_name_H-M_alt 'P 1 21/n 1'
_symmetry_space_group_name_Hall '-P 2yn'
_symmetry_space_group_name_H-M 'P 1 21/n 1'
_atom_sites_solution_hydrogens geom
_atom_sites_solution_primary direct
_atom_sites_solution_secondary difmap
_cell_angle_alpha 90
_cell_angle_beta 106.1190(10)
_cell_angle_gamma 90
_cell_formula_units_Z 4
_cell_length_a 11.1685(7)
_cell_length_b 10.7853(7)
_cell_length_c 18.9822(11)
_cell_measurement_reflns_used 4883
_cell_measurement_temperature 173
_cell_measurement_theta_max 26.6059
_cell_measurement_theta_min 2.1938
_cell_volume 2196.6(2)
_computing_cell_refinement 'SAINT V8.34A (Bruker AXS Inc., 2013)'
_computing_data_collection 'APEX2 (Bruker AXS, 2006)'
_computing_data_reduction 'SAINT V8.34A (Bruker AXS Inc., 2013)'
_computing_molecular_graphics 'XSHEL (Bruker AXS,2002)'
_computing_publication_material 'XCIF (Bruker AXS, 2001)'
_computing_structure_refinement 'SHELXL-2013 (Sheldrick, 2013)'
_computing_structure_solution 'SHELXS-97 (Sheldrick, 1997)'
_diffrn_ambient_temperature 173
_diffrn_detector_area_resol_mean 8.3333
_diffrn_measured_fraction_theta_full 0.996
_diffrn_measured_fraction_theta_max 0.996
_diffrn_measurement_device_type 'Bruker APEXII CCD area detector'
_diffrn_measurement_method 'Phi and Omega scans'
_diffrn_radiation_monochromator graphite
_diffrn_radiation_type MoK\a
_diffrn_radiation_wavelength 0.71073
_diffrn_reflns_av_R_equivalents 0.0338
_diffrn_reflns_av_unetI/netI 0.0280
_diffrn_reflns_limit_h_max 14
_diffrn_reflns_limit_h_min -14
_diffrn_reflns_limit_k_max 13
_diffrn_reflns_limit_k_min -14
_diffrn_reflns_limit_l_max 24
_diffrn_reflns_limit_l_min -24
_diffrn_reflns_number 24896
_diffrn_reflns_theta_full 27.588
_diffrn_reflns_theta_max 27.588
_diffrn_reflns_theta_min 1.916
_diffrn_source 'fine-focus sealed tube'
_exptl_absorpt_coefficient_mu 0.095
_exptl_absorpt_correction_T_max 0.98
_exptl_absorpt_correction_T_min 0.94
_exptl_absorpt_correction_type empirical
_exptl_absorpt_process_details 'SADABS (Sheldrick 1996)'
_exptl_crystal_colour colourless
_exptl_crystal_density_diffrn 1.356
_exptl_crystal_density_method 'not measured'
_exptl_crystal_description prismatic
_exptl_crystal_F_000 928
_exptl_crystal_size_max 0.300
_exptl_crystal_size_mid 0.300
_exptl_crystal_size_min 0.200
_refine_diff_density_max 0.271
_refine_diff_density_min -0.207
_refine_ls_extinction_method none
_refine_ls_goodness_of_fit_ref 1.041
_refine_ls_hydrogen_treatment constr
_refine_ls_matrix_type full
_refine_ls_number_parameters 307
_refine_ls_number_reflns 5069
_refine_ls_number_restraints 0
_refine_ls_restrained_S_all 1.041
_refine_ls_R_factor_all 0.0537
_refine_ls_R_factor_gt 0.0399
_refine_ls_shift/su_max 0.001
_refine_ls_shift/su_mean 0.000
_refine_ls_structure_factor_coef Fsqd
_refine_ls_weighting_details 'w=1/[\s^2^(Fo^2^)+(0.0493P)^2^+0.4866P] where P=(Fo^2^+2Fc^2^)/3'
_refine_ls_weighting_scheme calc
_refine_ls_wR_factor_gt 0.0972
_refine_ls_wR_factor_ref 0.1057
_reflns_number_gt 4003
_reflns_number_total 5069
_reflns_threshold_expression 'I > 2\s(I)'
_cod_data_source_file jo7b03147_si_012.cif
_cod_data_source_block I
_cod_depositor_comments 'Adding full bibliography for 4033434--4033446.cif.'
_cod_database_code 4033440

loop_
_space_group_symop_operation_xyz
'x, y, z'
'-x+1/2, y+1/2, -z+1/2'
'-x, -y, -z'
'x-1/2, -y-1/2, z-1/2'

loop_
_atom_site_type_symbol
_atom_site_label
_atom_site_fract_x
_atom_site_fract_y
_atom_site_fract_z
_atom_site_U_iso_or_equiv
_atom_site_adp_type
_atom_site_calc_flag
_atom_site_refinement_flags_adp
_atom_site_refinement_flags_posn
_atom_site_occupancy
C C1 0.56079(11) 0.55689(12) 0.37269(7) 0.0255(3) Uani d . . 1
C C2 0.61027(11) 0.46161(12) 0.43229(7) 0.0228(3) Uani d . . 1
H H2 0.6598 0.4989 0.4797 0.027 Uiso calc U R 1
C C3 0.68482(11) 0.36440(11) 0.40069(7) 0.0219(3) Uani d . . 1
C C4 0.65911(12) 0.40197(12) 0.32075(7) 0.0245(3) Uani d . . 1
C C5 0.69095(13) 0.34139(13) 0.26362(7) 0.0311(3) Uani d . . 1
H H5 0.7373 0.2663 0.2723 0.037 Uiso calc U R 1
C C6 0.65375(14) 0.39275(15) 0.19380(8) 0.0378(4) Uani d . . 1
H H6 0.6767 0.3531 0.1548 0.045 Uiso calc U R 1
C C7 0.58333(14) 0.50135(16) 0.17980(8) 0.0401(4) Uani d . . 1
H H7 0.5579 0.534 0.1315 0.048 Uiso calc U R 1
C C8 0.55042(13) 0.56154(14) 0.23581(8) 0.0354(3) Uani d . . 1
H H8 0.5024 0.6355 0.2268 0.042 Uiso calc U R 1
C C9 0.58958(11) 0.51083(12) 0.30594(7) 0.0262(3) Uani d . . 1
C C10 0.82094(11) 0.35189(11) 0.44346(7) 0.0234(3) Uani d . . 1
C C11 0.91764(12) 0.35563(12) 0.41051(8) 0.0292(3) Uani d . . 1
H H11 0.8987 0.3637 0.3587 0.035 Uiso calc U R 1
C C12 1.04183(13) 0.34782(13) 0.45193(9) 0.0346(3) Uani d . . 1
H H12 1.1074 0.3514 0.4291 0.042 Uiso calc U R 1
C C13 1.06681(12) 0.33495(12) 0.52611(9) 0.0341(3) Uani d . . 1
C C14 0.97508(13) 0.33123(13) 0.56174(8) 0.0322(3) Uani d . . 1
H H14 0.9954 0.3225 0.6135 0.039 Uiso calc U R 1
C C15 0.85220(12) 0.34056(12) 0.51987(7) 0.0276(3) Uani d . . 1
H H15 0.7877 0.3392 0.5436 0.033 Uiso calc U R 1
C C16 0.38695(12) 0.36475(12) 0.38861(7) 0.0259(3) Uani d . . 1
C C17 0.51613(11) 0.35977(12) 0.44222(7) 0.0232(3) Uani d . . 1
H H17 0.5152 0.348 0.4943 0.028 Uiso calc U R 1
C C18 0.58921(11) 0.25709(12) 0.41416(6) 0.0220(3) Uani d . . 1
C C19 0.49654(12) 0.21059(12) 0.34419(7) 0.0251(3) Uani d . . 1
C C20 0.50990(13) 0.11591(13) 0.29694(7) 0.0318(3) Uani d . . 1
H H20 0.5855 0.0704 0.306 0.038 Uiso calc U R 1
C C21 0.41021(14) 0.08950(15) 0.23633(8) 0.0392(4) Uani d . . 1
H H21 0.4181 0.0244 0.2042 0.047 Uiso calc U R 1
C C22 0.29936(15) 0.15589(16) 0.22162(8) 0.0424(4) Uani d . . 1
H H22 0.2333 0.137 0.1793 0.051 Uiso calc U R 1
C C23 0.28488(13) 0.24903(15) 0.26825(8) 0.0370(3) Uani d . . 1
H H23 0.2093 0.2947 0.2588 0.044 Uiso calc U R 1
C C24 0.38416(12) 0.27467(13) 0.32988(7) 0.0276(3) Uani d . . 1
C C25 0.64706(11) 0.15264(11) 0.46545(7) 0.0230(3) Uani d . . 1
C C26 0.73877(13) 0.07881(12) 0.44942(7) 0.0289(3) Uani d . . 1
H H26 0.7641 0.0956 0.4066 0.035 Uiso calc U R 1
C C27 0.79371(13) -0.01839(13) 0.49455(8) 0.0323(3) Uani d . . 1
H H27 0.8556 -0.0686 0.483 0.039 Uiso calc U R 1
C C28 0.75604(13) -0.04017(13) 0.55655(8) 0.0316(3) Uani d . . 1
C C29 0.66688(13) 0.02979(13) 0.57507(8) 0.0328(3) Uani d . . 1
H H29 0.6434 0.0127 0.6185 0.039 Uiso calc U R 1
C C30 0.61154(12) 0.12648(12) 0.52874(7) 0.0277(3) Uani d . . 1
H H30 0.5488 0.1752 0.5404 0.033 Uiso calc U R 1
F F1 1.18816(7) 0.32776(9) 0.56731(6) 0.0493(3) Uani d . . 1
F F2 0.81041(9) -0.13509(8) 0.60155(5) 0.0462(2) Uani d . . 1
O O1 0.50571(9) 0.65189(9) 0.37853(6) 0.0359(2) Uani d . . 1
O O2 0.30186(8) 0.43178(10) 0.39376(5) 0.0344(2) Uani d . . 1

loop_
_atom_site_aniso_label
_atom_site_aniso_U_11
_atom_site_aniso_U_22
_atom_site_aniso_U_33
_atom_site_aniso_U_12
_atom_site_aniso_U_13
_atom_site_aniso_U_23
C1 0.0192(6) 0.0273(7) 0.0289(7) -0.0013(5) 0.0046(5) -0.0010(5)
C2 0.0189(6) 0.0271(6) 0.0213(6) 0.0016(5) 0.0040(5) -0.0041(5)
C3 0.0213(6) 0.0238(6) 0.0211(6) -0.0001(5) 0.0069(5) -0.0029(5)
C4 0.0230(6) 0.0283(7) 0.0224(6) -0.0057(5) 0.0067(5) -0.0021(5)
C5 0.0352(8) 0.0324(7) 0.0293(7) -0.0066(6) 0.0146(6) -0.0040(6)
C6 0.0408(8) 0.0493(9) 0.0270(7) -0.0137(7) 0.0158(6) -0.0075(7)
C7 0.0372(8) 0.0572(10) 0.0252(7) -0.0079(7) 0.0074(6) 0.0078(7)
C8 0.0311(7) 0.0420(8) 0.0322(7) -0.0016(6) 0.0071(6) 0.0083(6)
C9 0.0215(6) 0.0306(7) 0.0257(6) -0.0035(5) 0.0053(5) 0.0012(5)
C10 0.0214(6) 0.0193(6) 0.0292(7) 0.0001(5) 0.0066(5) -0.0026(5)
C11 0.0257(7) 0.0271(7) 0.0369(8) 0.0011(5) 0.0125(6) -0.0005(6)
C12 0.0228(7) 0.0283(7) 0.0554(10) 0.0010(5) 0.0153(6) 0.0029(6)
C13 0.0188(6) 0.0240(7) 0.0535(9) 0.0006(5) -0.0002(6) 0.0026(6)
C14 0.0277(7) 0.0299(7) 0.0332(7) 0.0001(6) -0.0010(6) -0.0009(6)
C15 0.0233(7) 0.0287(7) 0.0298(7) -0.0002(5) 0.0057(5) -0.0027(5)
C16 0.0203(6) 0.0324(7) 0.0261(7) -0.0007(5) 0.0086(5) 0.0048(5)
C17 0.0220(6) 0.0295(7) 0.0191(6) 0.0024(5) 0.0072(5) -0.0002(5)
C18 0.0198(6) 0.0266(6) 0.0204(6) -0.0008(5) 0.0069(5) -0.0016(5)
C19 0.0250(6) 0.0308(7) 0.0209(6) -0.0065(5) 0.0084(5) -0.0003(5)
C20 0.0317(7) 0.0366(8) 0.0291(7) -0.0075(6) 0.0117(6) -0.0066(6)
C21 0.0438(9) 0.0447(9) 0.0302(8) -0.0160(7) 0.0121(7) -0.0117(7)
C22 0.0353(8) 0.0583(10) 0.0289(8) -0.0169(7) 0.0015(6) -0.0058(7)
C23 0.0264(7) 0.0494(9) 0.0320(7) -0.0066(6) 0.0026(6) 0.0016(7)
C24 0.0228(6) 0.0358(7) 0.0243(6) -0.0049(5) 0.0065(5) 0.0019(5)
C25 0.0212(6) 0.0242(6) 0.0229(6) -0.0025(5) 0.0050(5) -0.0027(5)
C26 0.0326(7) 0.0290(7) 0.0277(7) 0.0017(6) 0.0128(6) -0.0003(5)
C27 0.0342(8) 0.0277(7) 0.0366(8) 0.0052(6) 0.0128(6) -0.0004(6)
C28 0.0353(8) 0.0249(7) 0.0320(7) 0.0006(6) 0.0052(6) 0.0053(6)
C29 0.0370(8) 0.0340(8) 0.0296(7) -0.0035(6) 0.0127(6) 0.0040(6)
C30 0.0258(7) 0.0310(7) 0.0279(7) -0.0018(5) 0.0101(5) -0.0018(5)
F1 0.0200(4) 0.0465(5) 0.0718(7) 0.0004(4) -0.0034(4) 0.0104(5)
F2 0.0566(6) 0.0361(5) 0.0458(5) 0.0120(4) 0.0143(4) 0.0158(4)
O1 0.0355(6) 0.0310(5) 0.0414(6) 0.0098(4) 0.0111(5) 0.0023(4)
O2 0.0231(5) 0.0427(6) 0.0379(6) 0.0066(4) 0.0090(4) 0.0030(5)

loop_
_atom_type_symbol
_atom_type_description
_atom_type_scat_dispersion_real
_atom_type_scat_dispersion_imag
_atom_type_scat_source
C C 0.0033 0.0016 'International Tables Vol C Tables 4.2.6.8 and 6.1.1.4'
H H 0.0000 0.0000 'International Tables Vol C Tables 4.2.6.8 and 6.1.1.4'
O O 0.0106 0.0060 'International Tables Vol C Tables 4.2.6.8 and 6.1.1.4'
F F 0.0171 0.0103 'International Tables Vol C Tables 4.2.6.8 and 6.1.1.4'

loop_
_geom_angle_atom_site_label_1
_geom_angle_atom_site_label_2
_geom_angle_atom_site_label_3
_geom_angle
O1 C1 C9 126.71(12)
O1 C1 C2 126.33(12)
C9 C1 C2 106.94(10)
C1 C2 C3 106.98(10)
C1 C2 C17 116.57(10)
C3 C2 C17 91.30(9)
C1 C2 H2 113.3
C3 C2 H2 113.3
C17 C2 H2 113.3
C10 C3 C4 116.20(10)
C10 C3 C2 114.63(10)
C4 C3 C2 103.41(10)
C10 C3 C18 116.88(10)
C4 C3 C18 113.13(10)
C2 C3 C18 88.53(9)
C9 C4 C5 119.11(12)
C9 C4 C3 111.52(11)
C5 C4 C3 129.33(12)
C6 C5 C4 118.81(14)
C6 C5 H5 120.6
C4 C5 H5 120.6
C5 C6 C7 121.34(14)
C5 C6 H6 119.3
C7 C6 H6 119.3
C8 C7 C6 120.33(13)
C8 C7 H7 119.8
C6 C7 H7 119.8
C7 C8 C9 118.15(14)
C7 C8 H8 120.9
C9 C8 H8 120.9
C4 C9 C8 122.25(13)
C4 C9 C1 110.63(11)
C8 C9 C1 127.05(13)
C11 C10 C15 117.85(12)
C11 C10 C3 122.99(12)
C15 C10 C3 119.12(11)
C10 C11 C12 121.31(14)
C10 C11 H11 119.3
C12 C11 H11 119.3
C13 C12 C11 118.33(13)
C13 C12 H12 120.8
C11 C12 H12 120.8
C12 C13 F1 118.86(13)
C12 C13 C14 122.92(13)
F1 C13 C14 118.21(14)
C13 C14 C15 118.03(13)
C13 C14 H14 121.0
C15 C14 H14 121.0
C14 C15 C10 121.54(13)
C14 C15 H15 119.2
C10 C15 H15 119.2
O2 C16 C24 126.78(12)
O2 C16 C17 125.73(12)
C24 C16 C17 107.49(10)
C16 C17 C18 106.69(10)
C16 C17 C2 116.03(10)
C18 C17 C2 91.41(9)
C16 C17 H17 113.5
C18 C17 H17 113.5
C2 C17 H17 113.5
C25 C18 C19 112.42(10)
C25 C18 C17 118.77(10)
C19 C18 C17 103.82(10)
C25 C18 C3 116.45(10)
C19 C18 C3 114.19(10)
C17 C18 C3 88.69(9)
C24 C19 C20 119.34(12)
C24 C19 C18 111.34(11)
C20 C19 C18 129.31(12)
C21 C20 C19 118.58(14)
C21 C20 H20 120.7
C19 C20 H20 120.7
C22 C21 C20 121.64(14)
C22 C21 H21 119.2
C20 C21 H21 119.2
C23 C22 C21 120.23(14)
C23 C22 H22 119.9
C21 C22 H22 119.9
C22 C23 C24 118.34(14)
C22 C23 H23 120.8
C24 C23 H23 120.8
C19 C24 C23 121.85(13)
C19 C24 C16 110.58(11)
C23 C24 C16 127.53(13)
C30 C25 C26 118.28(12)
C30 C25 C18 122.19(11)
C26 C25 C18 119.53(11)
C27 C26 C25 121.52(12)
C27 C26 H26 119.2
C25 C26 H26 119.2
C28 C27 C26 118.06(13)
C28 C27 H27 121.0
C26 C27 H27 121.0
F2 C28 C29 118.79(13)
F2 C28 C27 118.39(13)
C29 C28 C27 122.82(13)
C28 C29 C30 118.46(13)
C28 C29 H29 120.8
C30 C29 H29 120.8
C29 C30 C25 120.86(12)
C29 C30 H30 119.6
C25 C30 H30 119.6

loop_
_geom_bond_atom_site_label_1
_geom_bond_atom_site_label_2
_geom_bond_distance
C1 O1 1.2159(15)
C1 C9 1.4770(18)
C1 C2 1.5147(18)
C2 C3 1.5588(16)
C2 C17 1.5676(17)
C2 H2 1.0
C3 C10 1.5177(17)
C3 C4 1.5189(17)
C3 C18 1.6422(17)
C4 C9 1.3926(18)
C4 C5 1.3942(18)
C5 C6 1.389(2)
C5 H5 0.95
C6 C7 1.395(2)
C6 H6 0.95
C7 C8 1.380(2)
C7 H7 0.95
C8 C9 1.3926(19)
C8 H8 0.95
C10 C11 1.3907(18)
C10 C15 1.3999(18)
C11 C12 1.394(2)
C11 H11 0.95
C12 C13 1.364(2)
C12 H12 0.95
C13 F1 1.3660(15)
C13 C14 1.376(2)
C14 C15 1.3855(18)
C14 H14 0.95
C15 H15 0.95
C16 O2 1.2193(15)
C16 C24 1.4726(19)
C16 C17 1.5182(18)
C17 C18 1.5549(17)
C17 H17 1.0
C18 C25 1.5116(17)
C18 C19 1.5243(17)
C19 C24 1.3920(19)
C19 C20 1.3941(18)
C20 C21 1.390(2)
C20 H20 0.95
C21 C22 1.390(2)
C21 H21 0.95
C22 C23 1.378(2)
C22 H22 0.95
C23 C24 1.3979(18)
C23 H23 0.95
C25 C30 1.3945(18)
C25 C26 1.3961(18)
C26 C27 1.3847(19)
C26 H26 0.95
C27 C28 1.376(2)
C27 H27 0.95
C28 F2 1.3632(15)
C28 C29 1.371(2)
C29 C30 1.3933(19)
C29 H29 0.95
C30 H30 0.95

loop_
_geom_torsion_atom_site_label_1
_geom_torsion_atom_site_label_2
_geom_torsion_atom_site_label_3
_geom_torsion_atom_site_label_4
_geom_torsion
O1 C1 C2 C3 -174.35(12)
C9 C1 C2 C3 6.96(13)
O1 C1 C2 C17 85.33(16)
C9 C1 C2 C17 -93.36(12)
C1 C2 C3 C10 120.54(11)
C17 C2 C3 C10 -121.12(11)
C1 C2 C3 C4 -6.95(12)
C17 C2 C3 C4 111.39(10)
C1 C2 C3 C18 -120.39(10)
C17 C2 C3 C18 -2.05(9)
C10 C3 C4 C9 -121.86(12)
C2 C3 C4 C9 4.64(13)
C18 C3 C4 C9 98.83(12)
C10 C3 C4 C5 60.73(18)
C2 C3 C4 C5 -172.78(13)
C18 C3 C4 C5 -78.58(16)
C9 C4 C5 C6 0.95(19)
C3 C4 C5 C6 178.19(13)
C4 C5 C6 C7 -1.5(2)
C5 C6 C7 C8 1.0(2)
C6 C7 C8 C9 0.1(2)
C5 C4 C9 C8 0.07(19)
C3 C4 C9 C8 -177.64(12)
C5 C4 C9 C1 177.31(11)
C3 C4 C9 C1 -0.40(15)
C7 C8 C9 C4 -0.6(2)
C7 C8 C9 C1 -177.35(13)
O1 C1 C9 C4 177.10(13)
C2 C1 C9 C4 -4.22(14)
O1 C1 C9 C8 -5.8(2)
C2 C1 C9 C8 172.86(13)
C4 C3 C10 C11 -9.43(17)
C2 C3 C10 C11 -130.09(13)
C18 C3 C10 C11 128.33(12)
C4 C3 C10 C15 168.15(11)
C2 C3 C10 C15 47.49(15)
C18 C3 C10 C15 -54.09(15)
C15 C10 C11 C12 0.29(19)
C3 C10 C11 C12 177.90(12)
C10 C11 C12 C13 0.7(2)
C11 C12 C13 F1 -179.71(12)
C11 C12 C13 C14 -1.0(2)
C12 C13 C14 C15 0.3(2)
F1 C13 C14 C15 178.98(12)
C13 C14 C15 C10 0.8(2)
C11 C10 C15 C14 -1.05(19)
C3 C10 C15 C14 -178.76(12)
O2 C16 C17 C18 177.68(12)
C24 C16 C17 C18 -2.48(13)
O2 C16 C17 C2 -82.25(16)
C24 C16 C17 C2 97.60(12)
C1 C2 C17 C16 2.55(15)
C3 C2 C17 C16 -107.20(11)
C1 C2 C17 C18 111.92(11)
C3 C2 C17 C18 2.17(9)
C16 C17 C18 C25 -124.59(11)
C2 C17 C18 C25 117.66(11)
C16 C17 C18 C19 1.09(12)
C2 C17 C18 C19 -116.67(10)
C16 C17 C18 C3 115.70(10)
C2 C17 C18 C3 -2.06(9)
C10 C3 C18 C25 -2.66(15)
C4 C3 C18 C25 136.35(11)
C2 C3 C18 C25 -119.69(11)
C10 C3 C18 C19 -136.33(11)
C4 C3 C18 C19 2.68(14)
C2 C3 C18 C19 106.64(11)
C10 C3 C18 C17 119.09(11)
C4 C3 C18 C17 -101.90(11)
C2 C3 C18 C17 2.07(9)
C25 C18 C19 C24 130.38(11)
C17 C18 C19 C24 0.77(13)
C3 C18 C19 C24 -94.09(12)
C25 C18 C19 C20 -48.27(17)
C17 C18 C19 C20 -177.89(13)
C3 C18 C19 C20 87.25(16)
C24 C19 C20 C21 0.67(19)
C18 C19 C20 C21 179.23(13)
C19 C20 C21 C22 0.8(2)
C20 C21 C22 C23 -1.3(2)
C21 C22 C23 C24 0.3(2)
C20 C19 C24 C23 -1.7(2)
C18 C19 C24 C23 179.51(12)
C20 C19 C24 C16 176.39(12)
C18 C19 C24 C16 -2.42(15)
C22 C23 C24 C19 1.2(2)
C22 C23 C24 C16 -176.51(13)
O2 C16 C24 C19 -177.09(13)
C17 C16 C24 C19 3.07(14)
O2 C16 C24 C23 0.8(2)
C17 C16 C24 C23 -178.99(13)
C19 C18 C25 C30 -104.37(13)
C17 C18 C25 C30 17.05(17)
C3 C18 C25 C30 121.17(12)
C19 C18 C25 C26 75.32(14)
C17 C18 C25 C26 -163.26(11)
C3 C18 C25 C26 -59.14(15)
C30 C25 C26 C27 0.15(19)
C18 C25 C26 C27 -179.55(12)
C25 C26 C27 C28 -0.5(2)
C26 C27 C28 F2 -179.50(12)
C26 C27 C28 C29 0.2(2)
F2 C28 C29 C30 -179.87(12)
C27 C28 C29 C30 0.5(2)
C28 C29 C30 C25 -0.8(2)
C26 C25 C30 C29 0.51(19)
C18 C25 C30 C29 -179.80(12)
